data_1510668
loop_
_publ_author_name
'Ku, H.C.'
'Meisner, G.P.'

_publ_section_title
;
 Crystal structure and physical properties of new ternary rare earth
 borides
;
_journal_name_full 'Journal of the Less-Common Metals'
_journal_page_first 99
_journal_page_last 107
_journal_paper_doi 10.1016/0022-5088(81)90118-1
_journal_volume 78
_journal_year 1981
_chemical_formula_sum 'B2 Er Ir3'
_chemical_name_systematic 'Er Ir3 B2'
_space_group_IT_number 12
_symmetry_space_group_name_Hall '-C 2y'
_symmetry_space_group_name_H-M 'C 1 2/m 1'
_cell_angle_alpha 90
_cell_angle_beta 91.2
_cell_angle_gamma 90
_cell_formula_units_Z 2
_cell_length_a 5.409
_cell_length_b 9.379
_cell_length_c 3.101
_cell_volume 157.282
_citation_journal_id_ASTM JCOMAH
_cod_data_source_file boron_150.cif
_cod_data_source_block B2Er1Ir3
_cod_original_cell_volume 157.2824
_cod_original_formula_sum 'B2 Er1 Ir3'
_cod_database_code 1510668

loop_
_symmetry_equiv_pos_as_xyz
x,y,z
-x,y,-z
-x,-y,-z
x,-y,z
x+1/2,y+1/2,z
-x+1/2,y+1/2,-z
-x+1/2,-y+1/2,-z
x+1/2,-y+1/2,z

loop_
_atom_site_label
_atom_site_type_symbol
_atom_site_fract_x
_atom_site_fract_y
_atom_site_fract_z
_atom_site_occupancy
_atom_site_U_iso_or_equiv
B1 B 0 0.333 0 1 0.0
Ir2 Ir 0.25 0.25 0.5 1 0.0
Ir1 Ir 0 0.5 0.5 1 0.0
Er1 Er 0 0 0 1 0.0
